data_4318662
loop_
_publ_author_name
'Subodh Kanti Dutta'
'Satyabrata Samanta'
'Dipesh Ghosh'
'Ray J. Butcher'
'Muktimoy Chaudhury'

_publ_section_title
;
 Oxovanadium(V) and Cobalt(III) Complexes of Dithiocarbazate-Based Schiff
 Base Ligands: Formation of a Thiadiazole Ring by Vanadium-Induced
 Cyclization of the Coordinated Ligand
;
_journal_name_full 'Inorganic Chemistry'
_journal_page_first 5555
_journal_page_last 5560
_journal_paper_doi 10.1021/ic0200895
_journal_volume 41
_journal_year 2002
_chemical_formula_sum 'C18 H19 Co N4 O3 S4'
_chemical_formula_weight 526.54
_chemical_name_systematic
;
   ?
;
_space_group_IT_number 2
_symmetry_cell_setting triclinic
_symmetry_space_group_name_Hall '-P 1'
_symmetry_space_group_name_H-M 'P -1'
_atom_sites_solution_hydrogens geom
_atom_sites_solution_primary direct
_atom_sites_solution_secondary difmap
_audit_creation_method SHELXL-97
_cell_angle_alpha 78.122(6)
_cell_angle_beta 73.888(6)
_cell_angle_gamma 78.255(6)
_cell_formula_units_Z 4
_cell_length_a 12.0842(8)
_cell_length_b 13.5251(9)
_cell_length_c 14.1960(10)
_cell_measurement_reflns_used 70
_cell_measurement_temperature 293(2)
_cell_measurement_theta_max 12.48
_cell_measurement_theta_min 2.00
_cell_volume 2154.7(3)
_computing_cell_refinement 'Bruker XSCANS'
_computing_data_collection 'Bruker XSCANS'
_computing_data_reduction 'Bruker SHELXTL'
_computing_molecular_graphics 'Bruker SHELXTL'
_computing_publication_material 'Bruker SHELXTL'
_computing_structure_refinement 'SHELXL-97 (Sheldrick, 1997)'
_computing_structure_solution 'SHELXS-97 (Sheldrick, 1990)'
_diffrn_ambient_temperature 293(2)
_diffrn_measured_fraction_theta_full 0.994
_diffrn_measured_fraction_theta_max 0.994
_diffrn_measurement_device_type 'Bruker P4'
_diffrn_measurement_method '2\q/\w scans'
_diffrn_radiation_monochromator graphite
_diffrn_radiation_source 'fine-focus sealed tube'
_diffrn_radiation_type MoK\a
_diffrn_radiation_wavelength 0.71073
_diffrn_reflns_av_R_equivalents 0.0216
_diffrn_reflns_av_sigmaI/netI 0.0413
_diffrn_reflns_limit_h_max 15
_diffrn_reflns_limit_h_min 0
_diffrn_reflns_limit_k_max 17
_diffrn_reflns_limit_k_min -16
_diffrn_reflns_limit_l_max 18
_diffrn_reflns_limit_l_min -17
_diffrn_reflns_number 10298
_diffrn_reflns_theta_full 27.50
_diffrn_reflns_theta_max 27.50
_diffrn_reflns_theta_min 2.34
_diffrn_standards_interval_count 97
_diffrn_standards_number 3
_exptl_absorpt_coefficient_mu 1.213
_exptl_absorpt_correction_T_max 0.8091
_exptl_absorpt_correction_T_min 0.6656
_exptl_absorpt_correction_type integration
_exptl_crystal_colour black
_exptl_crystal_density_diffrn 1.623
_exptl_crystal_density_method 'not measured'
_exptl_crystal_description prism
_exptl_crystal_F_000 1080
_exptl_crystal_size_max 0.38
_exptl_crystal_size_mid 0.88
_exptl_crystal_size_min 0.45
_refine_diff_density_max 0.340
_refine_diff_density_min -0.312
_refine_diff_density_rms 0.062
_refine_ls_extinction_method none
_refine_ls_goodness_of_fit_ref 1.011
_refine_ls_hydrogen_treatment mixed
_refine_ls_matrix_type full
_refine_ls_number_parameters 613
_refine_ls_number_reflns 9835
_refine_ls_number_restraints 9
_refine_ls_restrained_S_all 1.011
_refine_ls_R_factor_all 0.0512
_refine_ls_R_factor_gt 0.0343
_refine_ls_shift/su_max 0.238
_refine_ls_shift/su_mean 0.007
_refine_ls_structure_factor_coef Fsqd
_refine_ls_weighting_details 'calc w=1/[\s^2^(Fo^2^)+(0.0391P)^2^+0.4174P] where P=(Fo^2^+2Fc^2^)/3'
_refine_ls_weighting_scheme calc
_refine_ls_wR_factor_gt 0.0794
_refine_ls_wR_factor_ref 0.0873
_reflns_number_gt 7615
_reflns_number_total 9835
_reflns_threshold_expression >2sigma(I)
_cod_data_source_file ic0200895_1.cif
_cod_data_source_block mc9
_cod_depositor_comments
;
The following automatic conversions were performed:

'_symmetry_cell_setting' value 'Triclinic' changed to 'triclinic'
according to the built-in table from CIF Core dictionary named
'cif_core.dic' version 2.4.1 from 2010-06-29.

Automatic conversion script
Id: cif_fix_values 1646 2011-03-28 12:23:43Z adriana 
;
_cod_database_code 4318662

loop_
_symmetry_equiv_pos_as_xyz
'x, y, z'
'-x, -y, -z'

loop_
_atom_site_label
_atom_site_type_symbol
_atom_site_fract_x
_atom_site_fract_y
_atom_site_fract_z
_atom_site_U_iso_or_equiv
_atom_site_adp_type
_atom_site_occupancy
_atom_site_symmetry_multiplicity
_atom_site_calc_flag
_atom_site_refinement_flags
_atom_site_disorder_assembly
_atom_site_disorder_group
Co1 Co 0.62064(2) 0.10277(2) 0.248843(19) 0.02663(6) Uani 1 1 d . . .
Co2 Co 0.78220(2) 0.42865(2) 0.213520(19) 0.02670(6) Uani 1 1 d . . .
S11A S 0.44551(5) 0.05868(4) 0.29385(4) 0.03562(12) Uani 1 1 d . . .
S12A S 0.30844(6) 0.04341(6) 0.14862(5) 0.05123(16) Uani 1 1 d . . .
S11B S 0.70900(5) -0.05616(4) 0.24802(4) 0.03710(13) Uani 1 1 d . . .
S12B S 0.85119(6) -0.16903(5) 0.38336(5) 0.05107(17) Uani 1 1 d . . .
S21A S 0.74256(5) 0.58734(4) 0.14041(4) 0.03604(13) Uani 1 1 d . . .
S22A S 0.53323(6) 0.73890(5) 0.22447(5) 0.04321(15) Uani 1 1 d . . .
S21B S 0.91016(5) 0.46596(5) 0.27911(4) 0.03752(13) Uani 1 1 d . . .
S22B S 1.15528(5) 0.37309(5) 0.24324(5) 0.04271(14) Uani 1 1 d . . .
O1A O 0.77402(12) 0.15019(11) 0.20514(10) 0.0316(3) Uani 1 1 d . . .
O1B O 0.55560(12) 0.25012(11) 0.25282(10) 0.0299(3) Uani 1 1 d . . .
O2A O 0.80575(13) 0.28523(11) 0.28141(10) 0.0314(3) Uani 1 1 d . . .
H2A H 0.788(3) 0.222(3) 0.245(2) 0.091(11) Uiso 1 1 d . . .
O2B O 0.67496(12) 0.38194(11) 0.15379(10) 0.0311(3) Uani 1 1 d . . .
H2B H 0.613(3) 0.317(3) 0.204(3) 0.116(13) Uiso 1 1 d . . .
O1WA O 1.0054(3) -0.4312(2) 0.4685(3) 0.1076(11) Uani 1 1 d D A 1
H1WA H 0.945(2) -0.468(3) 0.497(3) 0.129 Uiso 1 1 d D B 1
H1WB H 1.018(3) -0.415(3) 0.520(2) 0.129 Uiso 1 1 d D C 1
O1WB O 1.0561(4) -0.3922(3) 0.3899(3) 0.0615(10) Uani 0.57 1 d PD D 2
H1WC H 0.987(2) -0.407(3) 0.428(4) 0.074 Uiso 0.57 1 d PD E 2
H1WD H 1.093(3) -0.452(2) 0.374(4) 0.074 Uiso 0.57 1 d PD F 2
O1WC O 1.0702(4) -0.3944(5) 0.4482(5) 0.0694(17) Uani 0.43 1 d PD G 3
H1WE H 1.011(4) -0.390(5) 0.419(4) 0.083 Uiso 0.43 1 d PD H 3
H1WF H 1.068(6) -0.458(3) 0.485(5) 0.083 Uiso 0.43 1 d PD I 3
N11A N 0.61217(15) 0.11200(13) 0.11510(12) 0.0315(4) Uani 1 1 d . . .
N12A N 0.50910(16) 0.09960(15) 0.09438(13) 0.0367(4) Uani 1 1 d . . .
N11B N 0.62616(15) 0.08233(13) 0.38469(12) 0.0292(4) Uani 1 1 d . . .
N12B N 0.70308(16) -0.00048(14) 0.42117(13) 0.0362(4) Uani 1 1 d . . .
N21A N 0.65885(14) 0.46491(13) 0.32412(12) 0.0290(4) Uani 1 1 d . . .
N22A N 0.58283(15) 0.55749(13) 0.31473(13) 0.0330(4) Uani 1 1 d . . .
N21B N 0.91144(14) 0.39645(13) 0.10503(12) 0.0290(4) Uani 1 1 d . . .
N22B N 1.02516(15) 0.37631(14) 0.11940(13) 0.0344(4) Uani 1 1 d . . .
C11A C 0.8141(2) 0.13036(16) 0.03405(16) 0.0355(5) Uani 1 1 d . . .
C12A C 0.85185(19) 0.14076(16) 0.11666(16) 0.0331(5) Uani 1 1 d . . .
C13A C 0.9678(2) 0.14561(18) 0.1063(2) 0.0440(6) Uani 1 1 d . . .
H13A H 0.9927 0.1518 0.1609 0.035(6) Uiso 1 1 calc R . .
C14A C 1.0471(2) 0.1413(2) 0.0155(2) 0.0555(7) Uani 1 1 d . . .
H14A H 1.1249 0.1444 0.0097 0.047(7) Uiso 1 1 calc R . .
C15A C 1.0125(2) 0.1325(2) -0.0668(2) 0.0576(8) Uani 1 1 d . . .
H15A H 1.0664 0.1303 -0.1278 0.070(9) Uiso 1 1 calc R . .
C16A C 0.8975(2) 0.12721(19) -0.05784(18) 0.0488(7) Uani 1 1 d . . .
H16A H 0.8742 0.1214 -0.1134 0.060(9) Uiso 1 1 calc R . .
C17A C 0.6970(2) 0.12333(17) 0.03605(15) 0.0365(5) Uani 1 1 d . . .
H17A H 0.6800 0.1272 -0.0247 0.039(6) Uiso 1 1 calc R . .
C18A C 0.43063(19) 0.07314(16) 0.17452(16) 0.0347(5) Uani 1 1 d . . .
C19A C 0.1989(2) 0.0540(3) 0.2623(2) 0.0608(8) Uani 1 1 d . . .
H19A H 0.1309 0.0296 0.2594 0.083(10) Uiso 1 1 calc R . .
H19B H 0.1787 0.1243 0.2718 0.086(11) Uiso 1 1 calc R . .
H19C H 0.2284 0.0138 0.3168 0.102(13) Uiso 1 1 calc R . .
C11B C 0.48289(17) 0.28461(16) 0.33531(15) 0.0295(4) Uani 1 1 d . . .
C12B C 0.48473(17) 0.23062(16) 0.43125(15) 0.0294(4) Uani 1 1 d . . .
C13B C 0.41113(19) 0.27278(18) 0.51334(17) 0.0383(5) Uani 1 1 d . . .
H13B H 0.4126 0.2385 0.5770 0.040(7) Uiso 1 1 calc R . .
C14B C 0.3370(2) 0.3635(2) 0.50183(18) 0.0455(6) Uani 1 1 d . . .
H14B H 0.2873 0.3894 0.5571 0.061(8) Uiso 1 1 calc R . .
C15B C 0.3370(2) 0.41606(19) 0.40681(19) 0.0441(6) Uani 1 1 d . . .
H15B H 0.2881 0.4782 0.3986 0.060(8) Uiso 1 1 calc R . .
C16B C 0.40923(19) 0.37683(17) 0.32440(17) 0.0373(5) Uani 1 1 d . . .
H16B H 0.4083 0.4126 0.2612 0.045(7) Uiso 1 1 calc R . .
C17B C 0.56488(18) 0.13848(16) 0.45014(15) 0.0325(5) Uani 1 1 d . . .
H17B H 0.5731 0.1178 0.5148 0.033(6) Uiso 1 1 calc R . .
C18B C 0.74618(19) -0.06457(17) 0.35879(16) 0.0355(5) Uani 1 1 d . . .
C19B C 0.8403(3) -0.1707(3) 0.5127(2) 0.0640(8) Uani 1 1 d . . .
H19D H 0.9002 -0.2219 0.5336 0.076(10) Uiso 1 1 calc R . .
H19E H 0.7652 -0.1862 0.5513 0.110(14) Uiso 1 1 calc R . .
H19F H 0.8498 -0.1049 0.5221 0.087(11) Uiso 1 1 calc R . .
C21A C 0.71432(19) 0.32168(16) 0.44587(15) 0.0326(5) Uani 1 1 d . . .
C22A C 0.79535(18) 0.26118(16) 0.38087(15) 0.0306(4) Uani 1 1 d . . .
C23A C 0.8633(2) 0.17495(19) 0.41864(18) 0.0424(6) Uani 1 1 d . . .
H23A H 0.9174 0.1348 0.3757 0.043(7) Uiso 1 1 calc R . .
C24A C 0.8507(2) 0.1486(2) 0.51976(19) 0.0531(7) Uani 1 1 d . . .
H24A H 0.8972 0.0909 0.5444 0.057(8) Uiso 1 1 calc R . .
C25A C 0.7703(3) 0.2065(2) 0.58516(19) 0.0546(7) Uani 1 1 d . . .
H25A H 0.7623 0.1880 0.6532 0.070(9) Uiso 1 1 calc R . .
C26A C 0.7022(2) 0.29194(19) 0.54820(17) 0.0448(6) Uani 1 1 d . . .
H26A H 0.6471 0.3306 0.5919 0.063(9) Uiso 1 1 calc R . .
C27A C 0.64246(18) 0.41417(17) 0.41326(15) 0.0325(5) Uani 1 1 d . . .
H27A H 0.5786 0.4396 0.4606 0.045(7) Uiso 1 1 calc R . .
C28A C 0.61953(18) 0.61770(16) 0.23283(15) 0.0322(5) Uani 1 1 d . . .
C29A C 0.6006(3) 0.8040(2) 0.10563(19) 0.0529(7) Uani 1 1 d . . .
H29A H 0.5615 0.8733 0.0965 0.075(10) Uiso 1 1 calc R . .
H29B H 0.5953 0.7698 0.0545 0.081(10) Uiso 1 1 calc R . .
H29C H 0.6811 0.8038 0.1021 0.081(11) Uiso 1 1 calc R . .
C21B C 0.80087(18) 0.38892(15) -0.01177(15) 0.0302(4) Uani 1 1 d . . .
C22B C 0.69003(18) 0.38649(15) 0.05460(15) 0.0308(4) Uani 1 1 d . . .
C23B C 0.5950(2) 0.38478(18) 0.01835(17) 0.0403(5) Uani 1 1 d . . .
H23B H 0.5216 0.3840 0.0617 0.044(7) Uiso 1 1 calc R . .
C24B C 0.6082(2) 0.3842(2) -0.08094(19) 0.0513(6) Uani 1 1 d . . .
H24B H 0.5435 0.3837 -0.1041 0.066(9) Uiso 1 1 calc R . .
C25B C 0.7168(2) 0.3844(2) -0.14671(18) 0.0499(6) Uani 1 1 d . . .
H25B H 0.7255 0.3833 -0.2137 0.044(7) Uiso 1 1 calc R . .
C26B C 0.8114(2) 0.38635(17) -0.11215(16) 0.0398(5) Uani 1 1 d . . .
H26B H 0.8845 0.3859 -0.1564 0.042(7) Uiso 1 1 calc R . .
C27B C 0.90655(19) 0.38519(16) 0.01850(15) 0.0317(5) Uani 1 1 d . . .
H27B H 0.9769 0.3737 -0.0284 0.037(6) Uiso 1 1 calc R . .
C28B C 1.02784(18) 0.40231(16) 0.20144(16) 0.0332(5) Uani 1 1 d . . .
C29B C 1.2636(2) 0.3337(2) 0.1364(2) 0.0511(7) Uani 1 1 d . . .
H29D H 1.3343 0.3015 0.1554 0.074(10) Uiso 1 1 calc R . .
H29E H 1.2787 0.3925 0.0865 0.074(10) Uiso 1 1 calc R . .
H29F H 1.2356 0.2863 0.1102 0.095(12) Uiso 1 1 calc R . .

loop_
_atom_site_aniso_label
_atom_site_aniso_U_11
_atom_site_aniso_U_22
_atom_site_aniso_U_33
_atom_site_aniso_U_23
_atom_site_aniso_U_13
_atom_site_aniso_U_12
Co1 0.02898(14) 0.02889(13) 0.02178(13) -0.00476(10) -0.00358(10) -0.00692(11)
Co2 0.02707(13) 0.03064(14) 0.02277(13) -0.00610(10) -0.00289(10) -0.00796(11)
S11A 0.0348(3) 0.0451(3) 0.0284(3) -0.0029(2) -0.0056(2) -0.0156(2)
S12A 0.0454(3) 0.0682(4) 0.0506(4) -0.0166(3) -0.0176(3) -0.0175(3)
S11B 0.0446(3) 0.0315(3) 0.0353(3) -0.0092(2) -0.0085(2) -0.0037(2)
S12B 0.0478(4) 0.0462(4) 0.0502(4) -0.0045(3) -0.0114(3) 0.0088(3)
S21A 0.0399(3) 0.0331(3) 0.0306(3) -0.0027(2) -0.0015(2) -0.0077(2)
S22A 0.0501(3) 0.0361(3) 0.0380(3) -0.0069(2) -0.0072(3) 0.0013(3)
S21B 0.0347(3) 0.0474(3) 0.0362(3) -0.0155(2) -0.0071(2) -0.0125(2)
S22B 0.0361(3) 0.0543(4) 0.0403(3) -0.0037(3) -0.0141(2) -0.0102(3)
O1A 0.0285(7) 0.0361(8) 0.0297(7) -0.0122(6) -0.0004(6) -0.0064(6)
O1B 0.0320(7) 0.0299(7) 0.0236(7) -0.0039(6) 0.0000(6) -0.0053(6)
O2A 0.0378(8) 0.0319(7) 0.0254(7) -0.0059(6) -0.0081(6) -0.0059(6)
O2B 0.0322(7) 0.0383(8) 0.0237(7) -0.0018(6) -0.0053(6) -0.0132(6)
O1WA 0.151(3) 0.0712(19) 0.121(3) -0.0306(17) -0.074(2) 0.0090(19)
O1WB 0.059(2) 0.062(2) 0.067(2) -0.036(2) -0.017(2) 0.0124(18)
O1WC 0.041(3) 0.084(4) 0.086(4) -0.044(3) -0.029(3) 0.033(3)
N11A 0.0370(9) 0.0310(9) 0.0270(8) -0.0067(7) -0.0067(7) -0.0060(7)
N12A 0.0408(10) 0.0443(10) 0.0298(9) -0.0080(8) -0.0126(8) -0.0096(8)
N11B 0.0317(9) 0.0312(9) 0.0243(8) -0.0025(7) -0.0054(7) -0.0078(7)
N12B 0.0385(10) 0.0354(10) 0.0319(9) -0.0015(8) -0.0097(8) -0.0017(8)
N21A 0.0293(8) 0.0311(9) 0.0271(8) -0.0060(7) -0.0052(7) -0.0066(7)
N22A 0.0345(9) 0.0332(9) 0.0297(9) -0.0080(7) -0.0048(7) -0.0029(7)
N21B 0.0276(8) 0.0311(9) 0.0275(8) -0.0037(7) -0.0040(7) -0.0072(7)
N22B 0.0287(9) 0.0418(10) 0.0315(9) -0.0049(8) -0.0049(7) -0.0071(8)
C11A 0.0416(12) 0.0299(10) 0.0286(10) -0.0076(8) 0.0031(9) -0.0046(9)
C12A 0.0339(11) 0.0278(10) 0.0324(11) -0.0073(8) 0.0017(9) -0.0041(8)
C13A 0.0336(12) 0.0416(13) 0.0516(14) -0.0078(11) -0.0028(11) -0.0043(10)
C14A 0.0339(13) 0.0527(15) 0.0661(18) -0.0095(13) 0.0075(12) -0.0028(11)
C15A 0.0489(15) 0.0558(16) 0.0487(15) -0.0107(13) 0.0183(13) -0.0039(13)
C16A 0.0561(15) 0.0488(14) 0.0325(12) -0.0150(10) 0.0090(11) -0.0070(12)
C17A 0.0486(13) 0.0380(11) 0.0220(10) -0.0078(8) -0.0034(9) -0.0092(10)
C18A 0.0378(11) 0.0329(11) 0.0369(11) -0.0083(9) -0.0122(9) -0.0063(9)
C19A 0.0458(15) 0.080(2) 0.0583(17) -0.0015(15) -0.0120(13) -0.0241(14)
C11B 0.0246(9) 0.0339(10) 0.0313(10) -0.0085(8) -0.0040(8) -0.0078(8)
C12B 0.0280(10) 0.0343(10) 0.0266(10) -0.0092(8) -0.0025(8) -0.0080(8)
C13B 0.0369(12) 0.0462(13) 0.0322(11) -0.0141(10) -0.0016(9) -0.0092(10)
C14B 0.0389(13) 0.0557(14) 0.0418(13) -0.0246(11) 0.0005(10) -0.0042(11)
C15B 0.0378(12) 0.0414(13) 0.0519(14) -0.0176(11) -0.0080(11) 0.0027(10)
C16B 0.0338(11) 0.0383(12) 0.0395(12) -0.0065(10) -0.0095(9) -0.0039(9)
C17B 0.0357(11) 0.0393(11) 0.0230(10) -0.0033(8) -0.0062(8) -0.0103(9)
C18B 0.0325(11) 0.0342(11) 0.0360(11) 0.0005(9) -0.0059(9) -0.0065(9)
C19B 0.0651(18) 0.069(2) 0.0560(17) -0.0016(14) -0.0303(15) 0.0068(15)
C21A 0.0368(11) 0.0361(11) 0.0264(10) -0.0045(8) -0.0068(9) -0.0111(9)
C22A 0.0320(10) 0.0367(11) 0.0249(10) -0.0019(8) -0.0080(8) -0.0110(9)
C23A 0.0398(12) 0.0445(13) 0.0388(12) -0.0034(10) -0.0083(10) -0.0031(10)
C24A 0.0542(15) 0.0561(16) 0.0409(14) 0.0093(12) -0.0170(12) -0.0004(13)
C25A 0.0684(18) 0.0607(17) 0.0298(12) 0.0042(11) -0.0145(12) -0.0073(14)
C26A 0.0552(15) 0.0487(14) 0.0278(11) -0.0050(10) -0.0043(10) -0.0114(12)
C27A 0.0296(10) 0.0400(11) 0.0282(10) -0.0111(9) -0.0014(8) -0.0083(9)
C28A 0.0355(11) 0.0328(10) 0.0310(10) -0.0088(8) -0.0092(9) -0.0065(9)
C29A 0.0730(19) 0.0399(14) 0.0404(14) 0.0000(11) -0.0128(13) -0.0046(13)
C21B 0.0365(11) 0.0280(10) 0.0259(10) -0.0031(8) -0.0071(8) -0.0065(8)
C22B 0.0382(11) 0.0272(10) 0.0279(10) -0.0005(8) -0.0098(9) -0.0091(8)
C23B 0.0397(12) 0.0455(13) 0.0380(12) -0.0018(10) -0.0129(10) -0.0122(10)
C24B 0.0639(16) 0.0564(15) 0.0465(14) -0.0024(12) -0.0307(12) -0.0206(13)
C25B 0.0704(17) 0.0556(15) 0.0304(12) -0.0066(11) -0.0197(12) -0.0147(13)
C26B 0.0520(14) 0.0400(12) 0.0260(11) -0.0046(9) -0.0056(10) -0.0101(10)
C27B 0.0344(11) 0.0320(10) 0.0264(10) -0.0047(8) -0.0016(8) -0.0085(9)
C28B 0.0305(10) 0.0357(11) 0.0333(11) -0.0001(9) -0.0070(9) -0.0116(9)
C29B 0.0345(13) 0.0600(16) 0.0561(16) -0.0128(13) -0.0087(11) -0.0008(12)

loop_
_atom_type_symbol
_atom_type_description
_atom_type_scat_dispersion_real
_atom_type_scat_dispersion_imag
_atom_type_scat_source
C C 0.0033 0.0016 'International Tables Vol C Tables 4.2.6.8 and 6.1.1.4'
H H 0.0000 0.0000 'International Tables Vol C Tables 4.2.6.8 and 6.1.1.4'
N N 0.0061 0.0033 'International Tables Vol C Tables 4.2.6.8 and 6.1.1.4'
O O 0.0106 0.0060 'International Tables Vol C Tables 4.2.6.8 and 6.1.1.4'
S S 0.1246 0.1234 'International Tables Vol C Tables 4.2.6.8 and 6.1.1.4'
Co Co 0.3494 0.9721 'International Tables Vol C Tables 4.2.6.8 and 6.1.1.4'

loop_
_geom_angle_atom_site_label_1
_geom_angle_atom_site_label_2
_geom_angle_atom_site_label_3
_geom_angle
_geom_angle_site_symmetry_1
_geom_angle_site_symmetry_3
_geom_angle_publ_flag
N11A Co1 N11B 175.26(7) . . ?
N11A Co1 O1A 91.88(7) . . ?
N11B Co1 O1A 91.14(7) . . ?
N11A Co1 O1B 93.08(7) . . ?
N11B Co1 O1B 90.83(7) . . ?
O1A Co1 O1B 84.86(6) . . ?
N11A Co1 S11B 90.09(5) . . ?
N11B Co1 S11B 86.28(5) . . ?
O1A Co1 S11B 89.75(5) . . ?
O1B Co1 S11B 173.83(5) . . ?
N11A Co1 S11A 86.80(6) . . ?
N11B Co1 S11A 90.37(5) . . ?
O1A Co1 S11A 176.73(5) . . ?
O1B Co1 S11A 92.21(4) . . ?
S11B Co1 S11A 93.24(2) . . ?
N21A Co2 N21B 176.66(7) . . ?
N21A Co2 O2A 90.75(6) . . ?
N21B Co2 O2A 90.19(7) . . ?
N21A Co2 O2B 92.27(7) . . ?
N21B Co2 O2B 91.00(7) . . ?
O2A Co2 O2B 85.43(6) . . ?
N21A Co2 S21B 90.66(5) . . ?
N21B Co2 S21B 86.13(6) . . ?
O2A Co2 S21B 90.10(5) . . ?
O2B Co2 S21B 174.68(5) . . ?
N21A Co2 S21A 86.63(5) . . ?
N21B Co2 S21A 92.61(5) . . ?
O2A Co2 S21A 175.87(5) . . ?
O2B Co2 S21A 91.48(5) . . ?
S21B Co2 S21A 93.12(3) . . ?
C18A S11A Co1 94.78(8) . . ?
C18A S12A C19A 102.81(13) . . ?
C18B S11B Co1 93.83(8) . . ?
C18B S12B C19B 101.70(13) . . ?
C28A S21A Co2 94.33(7) . . ?
C28A S22A C29A 103.82(11) . . ?
C28B S21B Co2 93.43(8) . . ?
C28B S22B C29B 102.50(12) . . ?
C12A O1A Co1 125.49(14) . . ?
C11B O1B Co1 122.89(12) . . ?
C22A O2A Co2 122.24(13) . . ?
C22B O2B Co2 124.08(12) . . ?
C17A N11A N12A 112.96(18) . . ?
C17A N11A Co1 126.42(16) . . ?
N12A N11A Co1 120.49(13) . . ?
C18A N12A N11A 112.37(18) . . ?
C17B N11B N12B 114.14(17) . . ?
C17B N11B Co1 126.13(15) . . ?
N12B N11B Co1 119.73(13) . . ?
C18B N12B N11B 111.53(18) . . ?
C27A N21A N22A 114.08(17) . . ?
C27A N21A Co2 125.41(15) . . ?
N22A N21A Co2 120.28(12) . . ?
C28A N22A N21A 112.19(17) . . ?
C27B N21B N22B 114.05(17) . . ?
C27B N21B Co2 126.73(15) . . ?
N22B N21B Co2 119.10(13) . . ?
C28B N22B N21B 111.84(17) . . ?
C12A C11A C16A 118.0(2) . . ?
C12A C11A C17A 124.86(19) . . ?
C16A C11A C17A 117.1(2) . . ?
O1A C12A C13A 119.8(2) . . ?
O1A C12A C11A 120.32(19) . . ?
C13A C12A C11A 119.8(2) . . ?
C14A C13A C12A 120.5(3) . . ?
C15A C14A C13A 120.9(3) . . ?
C16A C15A C14A 119.4(2) . . ?
C15A C16A C11A 121.3(3) . . ?
N11A C17A C11A 125.9(2) . . ?
N12A C18A S11A 125.25(17) . . ?
N12A C18A S12A 112.51(17) . . ?
S11A C18A S12A 122.08(13) . . ?
O1B C11B C16B 118.89(19) . . ?
O1B C11B C12B 121.34(18) . . ?
C16B C11B C12B 119.72(19) . . ?
C13B C12B C11B 118.43(19) . . ?
C13B C12B C17B 117.77(19) . . ?
C11B C12B C17B 123.60(18) . . ?
C14B C13B C12B 121.5(2) . . ?
C13B C14B C15B 119.3(2) . . ?
C16B C15B C14B 120.6(2) . . ?
C15B C16B C11B 120.5(2) . . ?
N11B C17B C12B 125.41(19) . . ?
N12B C18B S11B 125.26(17) . . ?
N12B C18B S12B 120.16(18) . . ?
S11B C18B S12B 114.57(13) . . ?
C26A C21A C22A 118.9(2) . . ?
C26A C21A C27A 117.6(2) . . ?
C22A C21A C27A 123.56(19) . . ?
O2A C22A C23A 119.87(19) . . ?
O2A C22A C21A 120.44(18) . . ?
C23A C22A C21A 119.67(19) . . ?
C24A C23A C22A 120.1(2) . . ?
C23A C24A C25A 121.1(2) . . ?
C26A C25A C24A 119.1(2) . . ?
C25A C26A C21A 121.1(2) . . ?
N21A C27A C21A 125.81(19) . . ?
N22A C28A S21A 125.32(17) . . ?
N22A C28A S22A 113.15(16) . . ?
S21A C28A S22A 121.50(12) . . ?
C26B C21B C22B 118.3(2) . . ?
C26B C21B C27B 117.52(19) . . ?
C22B C21B C27B 123.94(19) . . ?
O2B C22B C23B 119.24(19) . . ?
O2B C22B C21B 121.41(19) . . ?
C23B C22B C21B 119.3(2) . . ?
C24B C23B C22B 120.8(2) . . ?
C23B C24B C25B 120.6(2) . . ?
C26B C25B C24B 119.3(2) . . ?
C25B C26B C21B 121.6(2) . . ?
N21B C27B C21B 125.42(19) . . ?
N22B C28B S21B 124.84(17) . . ?
N22B C28B S22B 120.94(17) . . ?
S21B C28B S22B 114.21(13) . . ?

loop_
_geom_bond_atom_site_label_1
_geom_bond_atom_site_label_2
_geom_bond_distance
_geom_bond_site_symmetry_2
_geom_bond_publ_flag
Co1 N11A 1.9068(17) . ?
Co1 N11B 1.9090(17) . ?
Co1 O1A 1.9782(14) . ?
Co1 O1B 1.9942(14) . ?
Co1 S11B 2.1977(6) . ?
Co1 S11A 2.2021(6) . ?
Co2 N21A 1.9099(16) . ?
Co2 N21B 1.9144(17) . ?
Co2 O2A 1.9826(14) . ?
Co2 O2B 1.9903(15) . ?
Co2 S21B 2.1961(6) . ?
Co2 S21A 2.2032(6) . ?
S11A C18A 1.720(2) . ?
S12A C18A 1.755(2) . ?
S12A C19A 1.792(3) . ?
S11B C18B 1.728(2) . ?
S12B C18B 1.744(2) . ?
S12B C19B 1.800(3) . ?
S21A C28A 1.729(2) . ?
S22A C28A 1.755(2) . ?
S22A C29A 1.789(3) . ?
S21B C28B 1.732(2) . ?
S22B C28B 1.744(2) . ?
S22B C29B 1.802(3) . ?
O1A C12A 1.356(2) . ?
O1B C11B 1.359(2) . ?
O2A C22A 1.358(2) . ?
O2B C22B 1.359(2) . ?
N11A C17A 1.299(3) . ?
N11A N12A 1.405(3) . ?
N12A C18A 1.301(3) . ?
N11B C17B 1.292(3) . ?
N11B N12B 1.411(2) . ?
N12B C18B 1.297(3) . ?
N21A C27A 1.292(3) . ?
N21A N22A 1.400(2) . ?
N22A C28A 1.297(3) . ?
N21B C27B 1.287(3) . ?
N21B N22B 1.409(2) . ?
N22B C28B 1.294(3) . ?
C11A C12A 1.412(3) . ?
C11A C16A 1.412(3) . ?
C11A C17A 1.430(3) . ?
C12A C13A 1.382(3) . ?
C13A C14A 1.380(3) . ?
C14A C15A 1.379(4) . ?
C15A C16A 1.375(4) . ?
C11B C16B 1.384(3) . ?
C11B C12B 1.410(3) . ?
C12B C13B 1.402(3) . ?
C12B C17B 1.442(3) . ?
C13B C14B 1.373(3) . ?
C14B C15B 1.389(4) . ?
C15B C16B 1.383(3) . ?
C21A C26A 1.400(3) . ?
C21A C22A 1.401(3) . ?
C21A C27A 1.441(3) . ?
C22A C23A 1.385(3) . ?
C23A C24A 1.379(3) . ?
C24A C25A 1.382(4) . ?
C25A C26A 1.375(4) . ?
C21B C26B 1.402(3) . ?
C21B C22B 1.410(3) . ?
C21B C27B 1.445(3) . ?
C22B C23B 1.388(3) . ?
C23B C24B 1.375(3) . ?
C24B C25B 1.384(4) . ?
C25B C26B 1.370(4) . ?

loop_
_geom_hbond_atom_site_label_D
_geom_hbond_atom_site_label_H
_geom_hbond_atom_site_label_A
_geom_hbond_distance_DH
_geom_hbond_distance_HA
_geom_hbond_distance_DA
_geom_hbond_angle_DHA
_geom_hbond_site_symmetry_A
O2A H2A O1A 1.16(4) 1.29(4) 2.446(2) 177(3) .
O1B H2B O2B 1.22(4) 1.25(4) 2.4748(19) 178(4) .

loop_
_geom_torsion_atom_site_label_1
_geom_torsion_atom_site_label_2
_geom_torsion_atom_site_label_3
_geom_torsion_atom_site_label_4
_geom_torsion
_geom_torsion_site_symmetry_1
_geom_torsion_site_symmetry_2
_geom_torsion_site_symmetry_3
_geom_torsion_site_symmetry_4
_geom_torsion_publ_flag
N11A Co1 S11A C18A -3.24(9) . . . . ?
N11B Co1 S11A C18A -179.43(9) . . . . ?
O1A Co1 S11A C18A 63.0(8) . . . . ?
O1B Co1 S11A C18A 89.73(8) . . . . ?
S11B Co1 S11A C18A -93.14(8) . . . . ?
N11A Co1 S11B C18B 169.13(9) . . . . ?
N11B Co1 S11B C18B -13.91(9) . . . . ?
O1A Co1 S11B C18B 77.25(8) . . . . ?
O1B Co1 S11B C18B 48.2(4) . . . . ?
S11A Co1 S11B C18B -104.07(7) . . . . ?
N21A Co2 S21A C28A -6.87(9) . . . . ?
N21B Co2 S21A C28A 176.38(9) . . . . ?
O2A Co2 S21A C28A 43.8(6) . . . . ?
O2B Co2 S21A C28A 85.32(8) . . . . ?
S21B Co2 S21A C28A -97.36(8) . . . . ?
N21A Co2 S21B C28B 164.43(9) . . . . ?
N21B Co2 S21B C28B -16.51(9) . . . . ?
O2A Co2 S21B C28B 73.68(8) . . . . ?
O2B Co2 S21B C28B 40.9(5) . . . . ?
S21A Co2 S21B C28B -108.91(7) . . . . ?
N11A Co1 O1A C12A -25.11(16) . . . . ?
N11B Co1 O1A C12A 151.24(16) . . . . ?
O1B Co1 O1A C12A -118.04(16) . . . . ?
S11B Co1 O1A C12A 64.97(15) . . . . ?
S11A Co1 O1A C12A -91.3(8) . . . . ?
N11A Co1 O1B C11B 143.80(15) . . . . ?
N11B Co1 O1B C11B -33.51(15) . . . . ?
O1A Co1 O1B C11B -124.59(15) . . . . ?
S11B Co1 O1B C11B -95.4(4) . . . . ?
S11A Co1 O1B C11B 56.89(15) . . . . ?
N21A Co2 O2A C22A -37.19(15) . . . . ?
N21B Co2 O2A C22A 139.60(15) . . . . ?
O2B Co2 O2A C22A -129.41(15) . . . . ?
S21B Co2 O2A C22A 53.48(14) . . . . ?
S21A Co2 O2A C22A -87.7(7) . . . . ?
N21A Co2 O2B C22B 149.75(15) . . . . ?
N21B Co2 O2B C22B -29.57(15) . . . . ?
O2A Co2 O2B C22B -119.68(15) . . . . ?
S21B Co2 O2B C22B -86.8(5) . . . . ?
S21A Co2 O2B C22B 63.07(15) . . . . ?
N11B Co1 N11A C17A -116.6(9) . . . . ?
O1A Co1 N11A C17A 12.98(19) . . . . ?
O1B Co1 N11A C17A 97.93(18) . . . . ?
S11B Co1 N11A C17A -76.77(18) . . . . ?
S11A Co1 N11A C17A -170.02(18) . . . . ?
N11B Co1 N11A N12A 59.0(10) . . . . ?
O1A Co1 N11A N12A -171.44(15) . . . . ?
O1B Co1 N11A N12A -86.48(15) . . . . ?
S11B Co1 N11A N12A 98.81(15) . . . . ?
S11A Co1 N11A N12A 5.57(14) . . . . ?
C17A N11A N12A C18A 170.34(19) . . . . ?
Co1 N11A N12A C18A -5.8(2) . . . . ?
N11A Co1 N11B C17B -123.2(9) . . . . ?
O1A Co1 N11B C17B 107.22(18) . . . . ?
O1B Co1 N11B C17B 22.34(18) . . . . ?
S11B Co1 N11B C17B -163.10(18) . . . . ?
S11A Co1 N11B C17B -69.88(18) . . . . ?
N11A Co1 N11B N12B 57.1(10) . . . . ?
O1A Co1 N11B N12B -72.53(15) . . . . ?
O1B Co1 N11B N12B -157.41(14) . . . . ?
S11B Co1 N11B N12B 17.14(14) . . . . ?
S11A Co1 N11B N12B 110.37(14) . . . . ?
C17B N11B N12B C18B 168.15(19) . . . . ?
Co1 N11B N12B C18B -12.1(2) . . . . ?
N21B Co2 N21A C27A -85.9(13) . . . . ?
O2A Co2 N21A C27A 20.35(18) . . . . ?
O2B Co2 N21A C27A 105.81(18) . . . . ?
S21B Co2 N21A C27A -69.76(18) . . . . ?
S21A Co2 N21A C27A -162.84(18) . . . . ?
N21B Co2 N21A N22A 88.3(13) . . . . ?
O2A Co2 N21A N22A -165.43(15) . . . . ?
O2B Co2 N21A N22A -79.97(15) . . . . ?
S21B Co2 N21A N22A 104.47(14) . . . . ?
S21A Co2 N21A N22A 11.38(14) . . . . ?
C27A N21A N22A C28A 163.44(19) . . . . ?
Co2 N21A N22A C28A -11.4(2) . . . . ?
N21A Co2 N21B C27B -148.4(12) . . . . ?
O2A Co2 N21B C27B 105.26(18) . . . . ?
O2B Co2 N21B C27B 19.83(18) . . . . ?
S21B Co2 N21B C27B -164.65(18) . . . . ?
S21A Co2 N21B C27B -71.70(17) . . . . ?
N21A Co2 N21B N22B 35.7(13) . . . . ?
O2A Co2 N21B N22B -70.61(14) . . . . ?
O2B Co2 N21B N22B -156.04(14) . . . . ?
S21B Co2 N21B N22B 19.48(13) . . . . ?
S21A Co2 N21B N22B 112.43(14) . . . . ?
C27B N21B N22B C28B 170.90(18) . . . . ?
Co2 N21B N22B C28B -12.7(2) . . . . ?
Co1 O1A C12A C13A -159.20(16) . . . . ?
Co1 O1A C12A C11A 23.5(3) . . . . ?
C16A C11A C12A O1A 176.13(19) . . . . ?
C17A C11A C12A O1A -3.5(3) . . . . ?
C16A C11A C12A C13A -1.2(3) . . . . ?
C17A C11A C12A C13A 179.2(2) . . . . ?
O1A C12A C13A C14A -176.7(2) . . . . ?
C11A C12A C13A C14A 0.6(3) . . . . ?
C12A C13A C14A C15A 0.3(4) . . . . ?
C13A C14A C15A C16A -0.5(4) . . . . ?
C14A C15A C16A C11A -0.1(4) . . . . ?
C12A C11A C16A C15A 0.9(3) . . . . ?
C17A C11A C16A C15A -179.4(2) . . . . ?
N12A N11A C17A C11A -175.4(2) . . . . ?
Co1 N11A C17A C11A 0.5(3) . . . . ?
C12A C11A C17A N11A -9.6(4) . . . . ?
C16A C11A C17A N11A 170.8(2) . . . . ?
N11A N12A C18A S11A 2.3(3) . . . . ?
N11A N12A C18A S12A -173.19(14) . . . . ?
Co1 S11A C18A N12A 1.4(2) . . . . ?
Co1 S11A C18A S12A 176.47(12) . . . . ?
C19A S12A C18A N12A -160.77(19) . . . . ?
C19A S12A C18A S11A 23.62(19) . . . . ?
Co1 O1B C11B C16B -156.55(16) . . . . ?
Co1 O1B C11B C12B 26.1(3) . . . . ?
O1B C11B C12B C13B 177.17(19) . . . . ?
C16B C11B C12B C13B -0.1(3) . . . . ?
O1B C11B C12B C17B 2.4(3) . . . . ?
C16B C11B C12B C17B -174.9(2) . . . . ?
C11B C12B C13B C14B 1.2(3) . . . . ?
C17B C12B C13B C14B 176.2(2) . . . . ?
C12B C13B C14B C15B -1.7(4) . . . . ?
C13B C14B C15B C16B 1.2(4) . . . . ?
C14B C15B C16B C11B -0.2(4) . . . . ?
O1B C11B C16B C15B -177.7(2) . . . . ?
C12B C11B C16B C15B -0.4(3) . . . . ?
N12B N11B C17B C12B 176.39(19) . . . . ?
Co1 N11B C17B C12B -3.4(3) . . . . ?
C13B C12B C17B N11B 169.6(2) . . . . ?
C11B C12B C17B N11B -15.6(3) . . . . ?
N11B N12B C18B S11B -3.8(3) . . . . ?
N11B N12B C18B S12B 175.72(14) . . . . ?
Co1 S11B C18B N12B 14.0(2) . . . . ?
Co1 S11B C18B S12B -165.53(11) . . . . ?
C19B S12B C18B N12B 14.1(2) . . . . ?
C19B S12B C18B S11B -166.33(15) . . . . ?
Co2 O2A C22A C23A -147.99(17) . . . . ?
Co2 O2A C22A C21A 33.5(3) . . . . ?
C26A C21A C22A O2A 177.1(2) . . . . ?
C27A C21A C22A O2A -3.4(3) . . . . ?
C26A C21A C22A C23A -1.4(3) . . . . ?
C27A C21A C22A C23A 178.1(2) . . . . ?
O2A C22A C23A C24A -178.2(2) . . . . ?
C21A C22A C23A C24A 0.3(4) . . . . ?
C22A C23A C24A C25A 0.5(4) . . . . ?
C23A C24A C25A C26A -0.2(5) . . . . ?
C24A C25A C26A C21A -0.9(4) . . . . ?
C22A C21A C26A C25A 1.7(4) . . . . ?
C27A C21A C26A C25A -177.8(2) . . . . ?
N22A N21A C27A C21A -174.0(2) . . . . ?
Co2 N21A C27A C21A 0.5(3) . . . . ?
C26A C21A C27A N21A 163.8(2) . . . . ?
C22A C21A C27A N21A -15.7(4) . . . . ?
N21A N22A C28A S21A 3.8(3) . . . . ?
N21A N22A C28A S22A -174.35(14) . . . . ?
Co2 S21A C28A N22A 3.6(2) . . . . ?
Co2 S21A C28A S22A -178.35(12) . . . . ?
C29A S22A C28A N22A -178.94(18) . . . . ?
C29A S22A C28A S21A 2.82(18) . . . . ?
Co2 O2B C22B C23B -158.86(16) . . . . ?
Co2 O2B C22B C21B 23.6(3) . . . . ?
C26B C21B C22B O2B 175.59(18) . . . . ?
C27B C21B C22B O2B 1.0(3) . . . . ?
C26B C21B C22B C23B -1.9(3) . . . . ?
C27B C21B C22B C23B -176.5(2) . . . . ?
O2B C22B C23B C24B -176.8(2) . . . . ?
C21B C22B C23B C24B 0.8(3) . . . . ?
C22B C23B C24B C25B 0.6(4) . . . . ?
C23B C24B C25B C26B -0.7(4) . . . . ?
C24B C25B C26B C21B -0.5(4) . . . . ?
C22B C21B C26B C25B 1.8(3) . . . . ?
C27B C21B C26B C25B 176.7(2) . . . . ?
N22B N21B C27B C21B 172.18(19) . . . . ?
Co2 N21B C27B C21B -3.9(3) . . . . ?
C26B C21B C27B N21B 173.1(2) . . . . ?
C22B C21B C27B N21B -12.3(3) . . . . ?
N21B N22B C28B S21B -6.1(3) . . . . ?
N21B N22B C28B S22B 173.20(14) . . . . ?
Co2 S21B C28B N22B 17.59(19) . . . . ?
Co2 S21B C28B S22B -161.77(10) . . . . ?
C29B S22B C28B N22B 12.2(2) . . . . ?
C29B S22B C28B S21B -168.45(13) . . . . ?
